data_4118860
loop_
_publ_author_name
'Aaron D. Finke'
'Oliver Dumele'
'Michal Zalibera'
'Daria Confortin'
'Pawel Cias'
'Govindasamy Jayamurugan'
'Jean-Paul Gisselbrecht'
'Corinne Boudon'
'W. Bernd Schweizer'
'Georg Gescheidt'
'Fran\,cois Diederich'

_publ_contact_author_email schweizer@org.chem.ethz.ch
_publ_contact_author_name 'B. Schweizer'
_publ_section_title
;
 6,6-Dicyanopentafulvenes: Electronic Structure and Regioselectivity in [2
 + 2] Cycloaddition-Retroelectrocyclization Reactions
;
_journal_name_full 'Journal of the American Chemical Society'
_journal_page_first 18139
_journal_page_last 18146
_journal_paper_doi 10.1021/ja309141r
_journal_volume 134
_journal_year 2012
_chemical_formula_moiety 'C52 H84 N2 Si4'
_chemical_formula_sum 'C52 H84 N2 Si4'
_chemical_formula_weight 849.58
_chemical_name_systematic
; 
 ? 
;
_space_group_IT_number 4
_symmetry_cell_setting monoclinic
_symmetry_space_group_name_Hall 'P 2yb'
_symmetry_space_group_name_H-M 'P 1 21 1'
_atom_sites_solution_hydrogens geom
_atom_sites_solution_primary direct
_atom_sites_solution_secondary difmap
_audit_creation_method SHELXL-97
_cell_angle_alpha 90.00
_cell_angle_beta 106.826(2)
_cell_angle_gamma 90.00
_cell_formula_units_Z 2
_cell_length_a 13.2013(7)
_cell_length_b 14.5468(7)
_cell_length_c 14.6172(7)
_cell_measurement_reflns_used 9939
_cell_measurement_temperature 100(2)
_cell_measurement_theta_max 26.01
_cell_measurement_theta_min 2.31
_cell_volume 2686.9(2)
_computing_cell_refinement 'Bruker SAINT'
_computing_data_collection 'Bruker APEX2'
_computing_data_reduction 'Bruker SAINT'
_computing_molecular_graphics 'Platon, Ortep'
_computing_publication_material 'Bruker SHELXTL'
_computing_structure_refinement 'OLEX2 (Dolomanov, 2009), SHELXL-97 (Sheldrick, 2008)'
_computing_structure_solution 'SHELXS-97 (Sheldrick, 2008)'
_diffrn_ambient_temperature 100(2)
_diffrn_measured_fraction_theta_full 0.996
_diffrn_measured_fraction_theta_max 0.996
_diffrn_measurement_device_type 'Bruker APEX-II CCD'
_diffrn_measurement_method '\f and \w scans'
_diffrn_radiation_monochromator graphite
_diffrn_radiation_source 'fine-focus sealed tube'
_diffrn_radiation_type MoK\a
_diffrn_radiation_wavelength 0.71073
_diffrn_reflns_av_R_equivalents 0.0354
_diffrn_reflns_av_sigmaI/netI 0.0540
_diffrn_reflns_limit_h_max 17
_diffrn_reflns_limit_h_min -17
_diffrn_reflns_limit_k_max 18
_diffrn_reflns_limit_k_min -18
_diffrn_reflns_limit_l_max 19
_diffrn_reflns_limit_l_min -18
_diffrn_reflns_number 33046
_diffrn_reflns_theta_full 27.61
_diffrn_reflns_theta_max 27.61
_diffrn_reflns_theta_min 1.46
_exptl_absorpt_coefficient_mu 0.143
_exptl_absorpt_correction_T_max 0.9971
_exptl_absorpt_correction_T_min 0.9449
_exptl_absorpt_correction_type multi-scan
_exptl_absorpt_process_details SADABS
_exptl_crystal_colour green
_exptl_crystal_density_diffrn 1.050
_exptl_crystal_description plate
_exptl_crystal_F_000 932
_exptl_crystal_size_max 0.40
_exptl_crystal_size_mid 0.24
_exptl_crystal_size_min 0.02
_refine_diff_density_max 0.433
_refine_diff_density_min -0.339
_refine_diff_density_rms 0.047
_refine_ls_abs_structure_details 'Flack H D (1983), Acta Cryst. A39, 876-881'
_refine_ls_abs_structure_Flack -0.01(7)
_refine_ls_extinction_method none
_refine_ls_goodness_of_fit_ref 1.127
_refine_ls_hydrogen_treatment constr
_refine_ls_matrix_type full
_refine_ls_number_parameters 554
_refine_ls_number_reflns 11813
_refine_ls_number_restraints 1
_refine_ls_restrained_S_all 1.127
_refine_ls_R_factor_all 0.0593
_refine_ls_R_factor_gt 0.0444
_refine_ls_shift/su_max 0.008
_refine_ls_shift/su_mean 0.000
_refine_ls_structure_factor_coef Fsqd
_refine_ls_weighting_details 'calc w=1/[\s^2^(Fo^2^)+(0.0500P)^2^+0.0000P] where P=(Fo^2^+2Fc^2^)/3'
_refine_ls_weighting_scheme calc
_refine_ls_wR_factor_gt 0.0965
_refine_ls_wR_factor_ref 0.1031
_reflns_number_gt 9904
_reflns_number_total 11813
_reflns_threshold_expression >2sigma(I)
_cod_data_source_file ja309141r_si_001_1.cif
_cod_data_source_block d090911_0m
_cod_database_code 4118860

loop_
_symmetry_equiv_pos_as_xyz
'x, y, z'
'-x, y+1/2, -z'

loop_
_atom_site_label
_atom_site_type_symbol
_atom_site_fract_x
_atom_site_fract_y
_atom_site_fract_z
_atom_site_U_iso_or_equiv
_atom_site_adp_type
_atom_site_occupancy
_atom_site_symmetry_multiplicity
_atom_site_calc_flag
_atom_site_refinement_flags
_atom_site_disorder_assembly
_atom_site_disorder_group
Si13 Si 0.85566(5) 0.01864(4) 0.97972(4) 0.02288(14) Uani 1 1 d . . .
Si25 Si 0.36047(5) -0.01170(4) 0.90928(4) 0.02185(14) Uani 1 1 d . . .
Si37 Si 0.11457(4) 0.29281(4) 0.57740(4) 0.02248(14) Uani 1 1 d . . .
Si4A Si 0.4864(6) 0.6172(5) 0.5676(5) 0.0496(18) Uani 0.476(5) 1 d P A 2
Si49 Si 0.4945(4) 0.6192(3) 0.5701(3) 0.0152(8) Uani 0.524(5) 1 d P A 1
N8 N 0.77787(17) 0.45479(17) 0.64646(17) 0.0477(6) Uani 1 1 d . . .
N10 N 0.91732(16) 0.26560(16) 0.85908(16) 0.0422(6) Uani 1 1 d . . .
C1 C 0.64202(15) 0.30037(14) 0.75754(13) 0.0156(4) Uani 1 1 d . . .
C2 C 0.62009(15) 0.21828(14) 0.80681(14) 0.0162(4) Uani 1 1 d . . .
C3 C 0.51279(15) 0.20881(13) 0.78471(14) 0.0154(4) Uani 1 1 d . . .
C4 C 0.46238(15) 0.28520(14) 0.72119(13) 0.0155(4) Uani 1 1 d . . .
C5 C 0.53923(16) 0.34133(14) 0.70646(14) 0.0163(4) Uani 1 1 d . . .
C6 C 0.73898(17) 0.33029(15) 0.75663(15) 0.0221(5) Uani 1 1 d . . .
C7 C 0.75602(17) 0.40258(16) 0.69549(17) 0.0277(5) Uani 1 1 d . . .
C9 C 0.83663(17) 0.29060(17) 0.81486(16) 0.0267(5) Uani 1 1 d . . .
C11 C 0.69566(16) 0.15675(14) 0.86305(14) 0.0188(4) Uani 1 1 d . . .
C12 C 0.75918(16) 0.10245(15) 0.90983(15) 0.0226(5) Uani 1 1 d . . .
C14 C 0.88793(19) -0.06181(17) 0.89153(17) 0.0330(6) Uani 1 1 d . . .
H14 H 0.9484 -0.1084 0.9313 0.040 Uiso 1 1 calc R . .
C15 C 0.9335(2) -0.0092(2) 0.82183(19) 0.0485(7) Uani 1 1 d . . .
H15A H 0.8773 0.0421 0.7849 0.073 Uiso 1 1 calc R . .
H15B H 0.9490 -0.0565 0.7705 0.073 Uiso 1 1 calc R . .
H15C H 1.0064 0.0240 0.8609 0.073 Uiso 1 1 calc R . .
C16 C 0.7947(2) -0.1195(2) 0.8359(2) 0.0514(8) Uani 1 1 d . . .
H16A H 0.7638 -0.1579 0.8851 0.077 Uiso 1 1 calc R . .
H16B H 0.8203 -0.1665 0.7898 0.077 Uiso 1 1 calc R . .
H16C H 0.7337 -0.0750 0.7931 0.077 Uiso 1 1 calc R . .
C17 C 0.97803(19) 0.08406(17) 1.04353(18) 0.0350(6) Uani 1 1 d . . .
H17 H 1.0078 0.1124 0.9881 0.042 Uiso 1 1 calc R . .
C18 C 1.0660(2) 0.0213(2) 1.1025(2) 0.0535(8) Uani 1 1 d . . .
H18A H 1.0433 -0.0062 1.1623 0.080 Uiso 1 1 calc R . .
H18B H 1.1383 0.0603 1.1285 0.080 Uiso 1 1 calc R . .
H18C H 1.0785 -0.0345 1.0582 0.080 Uiso 1 1 calc R . .
C19 C 0.9604(3) 0.1657(3) 1.1015(2) 0.0701(11) Uani 1 1 d . . .
H19A H 0.8974 0.2079 1.0581 0.105 Uiso 1 1 calc R . .
H19B H 1.0322 0.2057 1.1245 0.105 Uiso 1 1 calc R . .
H19C H 0.9390 0.1416 1.1633 0.105 Uiso 1 1 calc R . .
C20 C 0.7815(2) -0.0440(2) 1.0532(2) 0.0581(9) Uani 1 1 d . . .
H20 H 0.7122 -0.0697 1.0002 0.070 Uiso 1 1 calc R . .
C21 C 0.8336(3) -0.1296(2) 1.1020(2) 0.0628(9) Uani 1 1 d . . .
H21A H 0.8502 -0.1752 1.0499 0.094 Uiso 1 1 calc R . .
H21B H 0.7815 -0.1634 1.1363 0.094 Uiso 1 1 calc R . .
H21C H 0.9067 -0.1117 1.1550 0.094 Uiso 1 1 calc R . .
C22 C 0.7362(2) 0.0185(3) 1.1139(2) 0.0623(10) Uani 1 1 d . . .
H22A H 0.7999 0.0512 1.1675 0.093 Uiso 1 1 calc R . .
H22B H 0.6887 -0.0214 1.1484 0.093 Uiso 1 1 calc R . .
H22C H 0.6874 0.0703 1.0692 0.093 Uiso 1 1 calc R . .
C23 C 0.45804(15) 0.13951(14) 0.81795(14) 0.0178(4) Uani 1 1 d . . .
C24 C 0.41375(16) 0.08077(15) 0.85009(15) 0.0211(5) Uani 1 1 d . . .
C26 C 0.33994(19) 0.04184(17) 1.02004(17) 0.0311(6) Uani 1 1 d . . .
H26 H 0.3029 -0.0088 1.0539 0.037 Uiso 1 1 calc R . .
C27 C 0.4450(2) 0.0698(2) 1.09170(19) 0.0475(7) Uani 1 1 d . . .
H27A H 0.4923 0.0092 1.1165 0.071 Uiso 1 1 calc R . .
H27B H 0.4297 0.1044 1.1517 0.071 Uiso 1 1 calc R . .
H27C H 0.4872 0.1156 1.0574 0.071 Uiso 1 1 calc R . .
C28 C 0.2662(2) 0.12534(19) 0.99529(19) 0.0421(6) Uani 1 1 d . . .
H28A H 0.3003 0.1763 0.9593 0.063 Uiso 1 1 calc R . .
H28B H 0.2562 0.1544 1.0601 0.063 Uiso 1 1 calc R . .
H28C H 0.1902 0.1042 0.9490 0.063 Uiso 1 1 calc R . .
C29 C 0.47000(19) -0.09878(16) 0.94149(17) 0.0299(5) Uani 1 1 d . . .
H29 H 0.5410 -0.0607 0.9761 0.036 Uiso 1 1 calc R . .
C30 C 0.4913(2) -0.1453(2) 0.8551(2) 0.0466(7) Uani 1 1 d . . .
H30A H 0.4241 -0.1872 0.8189 0.070 Uiso 1 1 calc R . .
H30B H 0.5609 -0.1882 0.8788 0.070 Uiso 1 1 calc R . .
H30C H 0.5041 -0.0935 0.8067 0.070 Uiso 1 1 calc R . .
C31 C 0.4581(2) -0.1703(2) 1.0145(2) 0.0479(7) Uani 1 1 d . . .
H31A H 0.4435 -0.1359 1.0749 0.072 Uiso 1 1 calc R . .
H31B H 0.5300 -0.2103 1.0384 0.072 Uiso 1 1 calc R . .
H31C H 0.3926 -0.2153 0.9818 0.072 Uiso 1 1 calc R . .
C32 C 0.23178(18) -0.05107(16) 0.82579(17) 0.0306(5) Uani 1 1 d . . .
H32 H 0.1753 0.0029 0.8249 0.037 Uiso 1 1 calc R . .
C33 C 0.2325(2) -0.0639(2) 0.72217(18) 0.0433(7) Uani 1 1 d . . .
H33A H 0.2646 -0.0031 0.6985 0.065 Uiso 1 1 calc R . .
H33B H 0.1527 -0.0751 0.6774 0.065 Uiso 1 1 calc R . .
H33C H 0.2809 -0.1226 0.7174 0.065 Uiso 1 1 calc R . .
C34 C 0.1889(2) -0.1379(2) 0.8623(2) 0.0488(7) Uani 1 1 d . . .
H34A H 0.2387 -0.1959 0.8586 0.073 Uiso 1 1 calc R . .
H34B H 0.1092 -0.1512 0.8184 0.073 Uiso 1 1 calc R . .
H34C H 0.1889 -0.1275 0.9354 0.073 Uiso 1 1 calc R . .
C35 C 0.35145(16) 0.29312(14) 0.68168(14) 0.0189(4) Uani 1 1 d . . .
C36 C 0.25713(16) 0.29400(15) 0.64486(14) 0.0209(4) Uani 1 1 d . . .
C38 C 0.0803(2) 0.41534(16) 0.53984(18) 0.0330(6) Uani 1 1 d . . .
H38 H -0.0029 0.4184 0.5013 0.040 Uiso 1 1 calc R . .
C39 C 0.1429(2) 0.44823(18) 0.4739(2) 0.0469(7) Uani 1 1 d . . .
H39A H 0.2264 0.4453 0.5111 0.070 Uiso 1 1 calc R . .
H39B H 0.1208 0.5182 0.4523 0.070 Uiso 1 1 calc R . .
H39C H 0.1259 0.4046 0.4115 0.070 Uiso 1 1 calc R . .
C40 C 0.1002(2) 0.47764(18) 0.62858(19) 0.0440(7) Uani 1 1 d . . .
H40A H 0.0467 0.4589 0.6691 0.066 Uiso 1 1 calc R . .
H40B H 0.0871 0.5485 0.6062 0.066 Uiso 1 1 calc R . .
H40C H 0.1809 0.4692 0.6726 0.066 Uiso 1 1 calc R . .
C41 C 0.03977(17) 0.25191(17) 0.66085(17) 0.0298(5) Uani 1 1 d . . .
H41 H 0.0407 0.3079 0.7096 0.036 Uiso 1 1 calc R . .
C42 C 0.0888(2) 0.16929(19) 0.72253(19) 0.0398(6) Uani 1 1 d . . .
H42A H 0.0785 0.1085 0.6784 0.060 Uiso 1 1 calc R . .
H42B H 0.0504 0.1596 0.7778 0.060 Uiso 1 1 calc R . .
H42C H 0.1722 0.1815 0.7550 0.060 Uiso 1 1 calc R . .
C43 C -0.07741(18) 0.2333(2) 0.60784(19) 0.0401(7) Uani 1 1 d . . .
H43A H -0.1133 0.2951 0.5719 0.060 Uiso 1 1 calc R . .
H43B H -0.1183 0.2123 0.6586 0.060 Uiso 1 1 calc R . .
H43C H -0.0828 0.1793 0.5559 0.060 Uiso 1 1 calc R . .
C44 C 0.10545(18) 0.21763(16) 0.47115(16) 0.0276(5) Uani 1 1 d . . .
H44 H 0.1695 0.2382 0.4434 0.033 Uiso 1 1 calc R . .
C45 C 0.12381(19) 0.11613(17) 0.49788(18) 0.0342(6) Uani 1 1 d . . .
H45A H 0.1972 0.1086 0.5542 0.051 Uiso 1 1 calc R . .
H45B H 0.1280 0.0774 0.4361 0.051 Uiso 1 1 calc R . .
H45C H 0.0592 0.0907 0.5223 0.051 Uiso 1 1 calc R . .
C46 C 0.0026(2) 0.23105(19) 0.38887(18) 0.0415(7) Uani 1 1 d . . .
H46A H -0.0641 0.2076 0.4113 0.062 Uiso 1 1 calc R . .
H46B H 0.0072 0.1919 0.3274 0.062 Uiso 1 1 calc R . .
H46C H -0.0073 0.3030 0.3703 0.062 Uiso 1 1 calc R . .
C47 C 0.52297(16) 0.42691(15) 0.65830(14) 0.0189(4) Uani 1 1 d . A .
C48 C 0.50841(16) 0.50198(15) 0.62224(14) 0.0216(5) Uani 1 1 d . . .
C50 C 0.4658(2) 0.60347(16) 0.43810(16) 0.0316(5) Uani 1 1 d . . .
H50 H 0.4638 0.6709 0.4067 0.038 Uiso 1 1 calc R A 1
C51 C 0.5549(3) 0.5492(2) 0.4150(2) 0.0629(10) Uani 1 1 d . A .
H51A H 0.6282 0.5869 0.4399 0.094 Uiso 1 1 calc R . .
H51B H 0.5359 0.5392 0.3387 0.094 Uiso 1 1 calc R . .
H51C H 0.5633 0.4831 0.4502 0.094 Uiso 1 1 calc R . .
C52 C 0.3608(2) 0.55708(19) 0.3899(2) 0.0506(8) Uani 1 1 d . A .
H52A H 0.3591 0.4900 0.4211 0.076 Uiso 1 1 calc R . .
H52B H 0.3518 0.5498 0.3144 0.076 Uiso 1 1 calc R . .
H52C H 0.2969 0.5985 0.3998 0.076 Uiso 1 1 calc R . .
C53 C 0.6343(3) 0.6735(3) 0.6095(3) 0.0156(10) Uiso 0.524(5) 1 d P A 1
H53 H 0.6861 0.6390 0.5753 0.019 Uiso 0.524(5) 1 calc PR A 1
C53A C 0.5913(5) 0.6951(4) 0.6389(4) 0.0377(15) Uiso 0.476(5) 1 d P A 2
H53A H 0.5600 0.7270 0.6917 0.045 Uiso 0.476(5) 1 calc PR A 2
C54 C 0.6215(2) 0.77517(17) 0.57969(18) 0.0432(7) Uani 1 1 d . . .
H54A H 0.5903 0.7795 0.5103 0.065 Uiso 0.524(5) 1 calc PR A 1
H54B H 0.6909 0.8052 0.5980 0.065 Uiso 0.524(5) 1 calc PR A 1
H54C H 0.5750 0.8057 0.6118 0.065 Uiso 0.524(5) 1 calc PR A 1
H54D H 0.6500 0.7493 0.5304 0.065 Uiso 0.476(5) 1 calc PR A 2
H54E H 0.6749 0.8145 0.6224 0.065 Uiso 0.476(5) 1 calc PR A 2
H54F H 0.5583 0.8117 0.5493 0.065 Uiso 0.476(5) 1 calc PR A 2
C55 C 0.6799(4) 0.6669(4) 0.7214(4) 0.0311(13) Uiso 0.524(5) 1 d P A 1
H55A H 0.6341 0.7103 0.7544 0.047 Uiso 0.524(5) 1 calc PR A 1
H55B H 0.7614 0.6893 0.7429 0.047 Uiso 0.524(5) 1 calc PR A 1
H55C H 0.6755 0.5966 0.7437 0.047 Uiso 0.524(5) 1 calc PR A 1
C55A C 0.6957(4) 0.6509(4) 0.6932(4) 0.0288(13) Uiso 0.476(5) 1 d P A 2
H55D H 0.6817 0.5991 0.7411 0.043 Uiso 0.476(5) 1 calc PR A 2
H55E H 0.7483 0.7027 0.7339 0.043 Uiso 0.476(5) 1 calc PR A 2
H55F H 0.7314 0.6193 0.6432 0.043 Uiso 0.476(5) 1 calc PR A 2
C56 C 0.4067(4) 0.6929(4) 0.6112(4) 0.0351(13) Uiso 0.524(5) 1 d P A 1
H56 H 0.4545 0.7266 0.6749 0.042 Uiso 0.524(5) 1 calc PR A 1
C56A C 0.3526(4) 0.6583(3) 0.5868(3) 0.0215(12) Uiso 0.476(5) 1 d P A 2
H56A H 0.2897 0.6191 0.5389 0.026 Uiso 0.476(5) 1 calc PR A 2
C57 C 0.3571(4) 0.7692(3) 0.5398(4) 0.0271(12) Uiso 0.524(5) 1 d P A 1
H57A H 0.4189 0.8068 0.5211 0.041 Uiso 0.524(5) 1 calc PR A 1
H57B H 0.3133 0.8156 0.5719 0.041 Uiso 0.524(5) 1 calc PR A 1
H57C H 0.3043 0.7392 0.4762 0.041 Uiso 0.524(5) 1 calc PR A 1
C57A C 0.3310(5) 0.7598(4) 0.5621(4) 0.0297(14) Uiso 0.476(5) 1 d P A 2
H57D H 0.3917 0.8011 0.6098 0.045 Uiso 0.476(5) 1 calc PR A 2
H57E H 0.2547 0.7784 0.5696 0.045 Uiso 0.476(5) 1 calc PR A 2
H57F H 0.3315 0.7716 0.4892 0.045 Uiso 0.476(5) 1 calc PR A 2
C58 C 0.3216(5) 0.6406(4) 0.6398(5) 0.0434(15) Uiso 0.524(5) 1 d P A 1
H58A H 0.2645 0.6141 0.5767 0.065 Uiso 0.524(5) 1 calc PR A 1
H58B H 0.2825 0.6861 0.6772 0.065 Uiso 0.524(5) 1 calc PR A 1
H58C H 0.3571 0.5842 0.6861 0.065 Uiso 0.524(5) 1 calc PR A 1
C58A C 0.3462(4) 0.6422(4) 0.6896(4) 0.0319(14) Uiso 0.476(5) 1 d P A 2
H58D H 0.3526 0.5695 0.7054 0.048 Uiso 0.476(5) 1 calc PR A 2
H58E H 0.2714 0.6675 0.6955 0.048 Uiso 0.476(5) 1 calc PR A 2
H58F H 0.4102 0.6783 0.7397 0.048 Uiso 0.476(5) 1 calc PR A 2

loop_
_atom_site_aniso_label
_atom_site_aniso_U_11
_atom_site_aniso_U_22
_atom_site_aniso_U_33
_atom_site_aniso_U_23
_atom_site_aniso_U_13
_atom_site_aniso_U_12
Si13 0.0228(3) 0.0207(3) 0.0242(3) 0.0064(3) 0.0053(2) 0.0066(2)
Si25 0.0236(3) 0.0190(3) 0.0238(3) 0.0061(3) 0.0082(2) -0.0019(2)
Si37 0.0180(3) 0.0184(3) 0.0258(3) 0.0000(3) -0.0019(2) 0.0012(2)
Si4A 0.064(3) 0.029(3) 0.044(3) 0.009(2) -0.003(2) -0.009(2)
Si49 0.0292(14) 0.0051(16) 0.0064(13) 0.0018(11) -0.0027(10) 0.0101(11)
N8 0.0336(12) 0.0521(15) 0.0593(15) 0.0249(13) 0.0165(11) -0.0041(11)
N10 0.0214(11) 0.0444(14) 0.0577(14) 0.0153(12) 0.0066(10) 0.0011(10)
C1 0.0195(10) 0.0142(10) 0.0131(9) -0.0029(8) 0.0049(8) -0.0014(8)
C2 0.0189(10) 0.0140(10) 0.0143(10) -0.0025(8) 0.0025(8) -0.0022(8)
C3 0.0195(10) 0.0122(10) 0.0137(10) -0.0018(8) 0.0034(8) -0.0003(8)
C4 0.0180(10) 0.0144(10) 0.0130(9) -0.0026(8) 0.0028(7) -0.0005(8)
C5 0.0197(10) 0.0154(10) 0.0122(10) -0.0002(8) 0.0020(8) 0.0007(8)
C6 0.0232(11) 0.0200(11) 0.0229(11) 0.0002(9) 0.0064(9) -0.0028(9)
C7 0.0210(11) 0.0287(13) 0.0337(13) 0.0069(11) 0.0083(10) -0.0005(10)
C9 0.0218(11) 0.0246(12) 0.0353(13) 0.0063(11) 0.0109(10) -0.0029(10)
C11 0.0193(10) 0.0172(10) 0.0201(11) -0.0004(9) 0.0061(9) -0.0027(9)
C12 0.0210(11) 0.0213(12) 0.0242(11) 0.0016(9) 0.0043(9) -0.0007(9)
C14 0.0311(13) 0.0261(13) 0.0359(14) -0.0024(11) 0.0006(11) 0.0092(10)
C15 0.0453(16) 0.069(2) 0.0366(15) -0.0096(15) 0.0200(13) 0.0057(16)
C16 0.0553(18) 0.0385(16) 0.0467(17) -0.0120(14) -0.0069(14) -0.0052(14)
C17 0.0317(13) 0.0287(13) 0.0345(14) -0.0050(11) -0.0063(11) 0.0052(11)
C18 0.0349(15) 0.0445(17) 0.0599(18) 0.0080(15) -0.0199(13) 0.0040(13)
C19 0.068(2) 0.062(2) 0.061(2) -0.0327(18) -0.0117(17) 0.0148(18)
C20 0.0540(19) 0.065(2) 0.067(2) 0.0393(18) 0.0357(17) 0.0249(16)
C21 0.082(2) 0.050(2) 0.061(2) 0.0297(17) 0.0288(18) -0.0001(18)
C22 0.0501(18) 0.102(3) 0.0410(16) 0.0227(18) 0.0235(14) 0.0275(19)
C23 0.0160(10) 0.0176(11) 0.0176(10) 0.0014(8) 0.0012(8) 0.0009(8)
C24 0.0211(11) 0.0195(11) 0.0215(11) 0.0012(9) 0.0044(9) 0.0000(9)
C26 0.0324(13) 0.0342(14) 0.0293(13) 0.0040(11) 0.0128(10) 0.0004(11)
C27 0.0541(18) 0.0541(19) 0.0305(14) -0.0025(14) 0.0060(13) 0.0025(15)
C28 0.0498(17) 0.0380(15) 0.0427(15) -0.0040(13) 0.0201(13) 0.0086(13)
C29 0.0299(13) 0.0211(12) 0.0409(14) 0.0114(11) 0.0136(11) 0.0062(10)
C30 0.0532(18) 0.0397(16) 0.0531(18) 0.0091(14) 0.0254(14) 0.0163(14)
C31 0.0579(18) 0.0386(16) 0.0514(17) 0.0279(14) 0.0226(15) 0.0179(14)
C32 0.0242(12) 0.0240(12) 0.0418(14) 0.0041(11) 0.0068(10) -0.0068(10)
C33 0.0423(16) 0.0463(17) 0.0346(14) -0.0046(13) 0.0008(12) -0.0096(13)
C34 0.0386(16) 0.0370(16) 0.068(2) 0.0078(15) 0.0110(14) -0.0167(13)
C35 0.0241(11) 0.0131(10) 0.0180(10) 0.0008(9) 0.0036(8) -0.0019(9)
C36 0.0222(11) 0.0169(10) 0.0218(10) 0.0021(9) 0.0033(8) -0.0004(9)
C38 0.0322(13) 0.0198(12) 0.0365(14) 0.0016(11) -0.0068(11) 0.0021(10)
C39 0.0646(19) 0.0250(14) 0.0408(16) 0.0112(12) -0.0012(14) -0.0003(13)
C40 0.0546(17) 0.0213(13) 0.0451(15) -0.0043(12) -0.0031(13) 0.0111(12)
C41 0.0170(11) 0.0308(13) 0.0389(14) -0.0035(11) 0.0039(10) -0.0001(10)
C42 0.0333(14) 0.0406(15) 0.0479(16) 0.0118(13) 0.0152(12) -0.0001(12)
C43 0.0216(12) 0.0477(17) 0.0491(16) -0.0141(14) 0.0071(11) -0.0053(12)
C44 0.0268(12) 0.0261(12) 0.0266(12) -0.0048(10) 0.0022(10) -0.0026(10)
C45 0.0331(13) 0.0255(12) 0.0425(14) -0.0075(12) 0.0087(11) 0.0031(11)
C46 0.0460(16) 0.0337(15) 0.0314(14) -0.0072(12) -0.0101(12) 0.0020(12)
C47 0.0182(10) 0.0204(11) 0.0167(10) -0.0017(9) 0.0029(8) -0.0025(9)
C48 0.0239(11) 0.0201(12) 0.0200(11) 0.0013(9) 0.0049(9) 0.0006(9)
C50 0.0472(15) 0.0206(12) 0.0260(12) 0.0102(10) 0.0092(11) -0.0004(11)
C51 0.089(3) 0.059(2) 0.059(2) 0.0184(17) 0.0508(19) 0.0201(18)
C52 0.066(2) 0.0328(15) 0.0371(15) -0.0002(13) -0.0100(14) -0.0098(14)
C54 0.0685(19) 0.0209(13) 0.0356(14) 0.0038(11) 0.0081(13) -0.0096(12)

loop_
_atom_type_symbol
_atom_type_description
_atom_type_scat_dispersion_real
_atom_type_scat_dispersion_imag
_atom_type_scat_source
C C 0.0033 0.0016 'International Tables Vol C Tables 4.2.6.8 and 6.1.1.4'
H H 0.0000 0.0000 'International Tables Vol C Tables 4.2.6.8 and 6.1.1.4'
N N 0.0061 0.0033 'International Tables Vol C Tables 4.2.6.8 and 6.1.1.4'
Si Si 0.0817 0.0704 'International Tables Vol C Tables 4.2.6.8 and 6.1.1.4'

loop_
_geom_angle_atom_site_label_1
_geom_angle_atom_site_label_2
_geom_angle_atom_site_label_3
_geom_angle
C12 Si13 C17 107.32(10)
C12 Si13 C14 106.81(10)
C17 Si13 C14 108.89(11)
C12 Si13 C20 104.25(11)
C17 Si13 C20 118.49(14)
C14 Si13 C20 110.36(14)
C24 Si25 C32 108.33(10)
C24 Si25 C29 103.83(10)
C32 Si25 C29 116.42(11)
C24 Si25 C26 105.70(10)
C32 Si25 C26 110.94(11)
C29 Si25 C26 110.80(11)
C36 Si37 C44 104.95(10)
C36 Si37 C41 107.55(10)
C44 Si37 C41 115.74(11)
C36 Si37 C38 105.54(10)
C44 Si37 C38 111.02(11)
C41 Si37 C38 111.28(11)
C50 Si4A C48 107.7(3)
C50 Si4A C53A 120.5(4)
C48 Si4A C53A 108.2(4)
C50 Si4A C56A 108.0(4)
C48 Si4A C56A 104.5(4)
C53A Si4A C56A 106.8(4)
C56 Si49 C48 113.9(3)
C56 Si49 C50 117.3(3)
C48 Si49 C50 106.1(2)
C56 Si49 C53 107.9(3)
C48 Si49 C53 106.3(2)
C50 Si49 C53 104.4(3)
C6 C1 C2 125.99(19)
C6 C1 C5 126.82(19)
C2 C1 C5 107.14(16)
C3 C2 C11 125.65(18)
C3 C2 C1 107.75(17)
C11 C2 C1 126.52(18)
C2 C3 C23 126.31(18)
C2 C3 C4 108.70(17)
C23 C3 C4 124.98(18)
C5 C4 C35 127.93(19)
C5 C4 C3 109.17(17)
C35 C4 C3 122.86(18)
C4 C5 C47 126.23(19)
C4 C5 C1 107.19(17)
C47 C5 C1 126.37(18)
C1 C6 C7 123.9(2)
C1 C6 C9 123.4(2)
C7 C6 C9 112.63(18)
N8 C7 C6 173.2(3)
N10 C9 C6 174.5(2)
C12 C11 C2 178.5(2)
C11 C12 Si13 179.2(2)
C16 C14 C15 109.5(2)
C16 C14 Si13 113.73(19)
C15 C14 Si13 110.87(18)
C16 C14 H14 107.5
C15 C14 H14 107.5
Si13 C14 H14 107.5
C14 C15 H15A 109.5
C14 C15 H15B 109.5
H15A C15 H15B 109.5
C14 C15 H15C 109.5
H15A C15 H15C 109.5
H15B C15 H15C 109.5
C14 C16 H16A 109.5
C14 C16 H16B 109.5
H16A C16 H16B 109.5
C14 C16 H16C 109.5
H16A C16 H16C 109.5
H16B C16 H16C 109.5
C19 C17 C18 111.5(2)
C19 C17 Si13 115.2(2)
C18 C17 Si13 112.42(18)
C19 C17 H17 105.6
C18 C17 H17 105.6
Si13 C17 H17 105.6
C17 C18 H18A 109.5
C17 C18 H18B 109.5
H18A C18 H18B 109.5
C17 C18 H18C 109.5
H18A C18 H18C 109.5
H18B C18 H18C 109.5
C17 C19 H19A 109.5
C17 C19 H19B 109.5
H19A C19 H19B 109.5
C17 C19 H19C 109.5
H19A C19 H19C 109.5
H19B C19 H19C 109.5
C21 C20 C22 115.1(3)
C21 C20 Si13 115.5(2)
C22 C20 Si13 113.8(2)
C21 C20 H20 103.4
C22 C20 H20 103.4
Si13 C20 H20 103.4
C20 C21 H21A 109.5
C20 C21 H21B 109.5
H21A C21 H21B 109.5
C20 C21 H21C 109.5
H21A C21 H21C 109.5
H21B C21 H21C 109.5
C20 C22 H22A 109.5
C20 C22 H22B 109.5
H22A C22 H22B 109.5
C20 C22 H22C 109.5
H22A C22 H22C 109.5
H22B C22 H22C 109.5
C24 C23 C3 177.4(2)
C23 C24 Si25 173.53(19)
C27 C26 C28 109.8(2)
C27 C26 Si25 111.72(17)
C28 C26 Si25 111.34(17)
C27 C26 H26 108.0
C28 C26 H26 108.0
Si25 C26 H26 108.0
C26 C27 H27A 109.5
C26 C27 H27B 109.5
H27A C27 H27B 109.5
C26 C27 H27C 109.5
H27A C27 H27C 109.5
H27B C27 H27C 109.5
C26 C28 H28A 109.5
C26 C28 H28B 109.5
H28A C28 H28B 109.5
C26 C28 H28C 109.5
H28A C28 H28C 109.5
H28B C28 H28C 109.5
C30 C29 C31 110.8(2)
C30 C29 Si25 113.86(17)
C31 C29 Si25 114.00(17)
C30 C29 H29 105.8
C31 C29 H29 105.8
Si25 C29 H29 105.8
C29 C30 H30A 109.5
C29 C30 H30B 109.5
H30A C30 H30B 109.5
C29 C30 H30C 109.5
H30A C30 H30C 109.5
H30B C30 H30C 109.5
C29 C31 H31A 109.5
C29 C31 H31B 109.5
H31A C31 H31B 109.5
C29 C31 H31C 109.5
H31A C31 H31C 109.5
H31B C31 H31C 109.5
C33 C32 C34 110.6(2)
C33 C32 Si25 114.73(16)
C34 C32 Si25 112.34(18)
C33 C32 H32 106.2
C34 C32 H32 106.2
Si25 C32 H32 106.2
C32 C33 H33A 109.5
C32 C33 H33B 109.5
H33A C33 H33B 109.5
C32 C33 H33C 109.5
H33A C33 H33C 109.5
H33B C33 H33C 109.5
C32 C34 H34A 109.5
C32 C34 H34B 109.5
H34A C34 H34B 109.5
C32 C34 H34C 109.5
H34A C34 H34C 109.5
H34B C34 H34C 109.5
C36 C35 C4 175.4(2)
C35 C36 Si37 174.59(18)
C39 C38 C40 110.9(2)
C39 C38 Si37 110.78(18)
C40 C38 Si37 110.09(17)
C39 C38 H38 108.3
C40 C38 H38 108.3
Si37 C38 H38 108.3
C38 C39 H39A 109.5
C38 C39 H39B 109.5
H39A C39 H39B 109.5
C38 C39 H39C 109.5
H39A C39 H39C 109.5
H39B C39 H39C 109.5
C38 C40 H40A 109.5
C38 C40 H40B 109.5
H40A C40 H40B 109.5
C38 C40 H40C 109.5
H40A C40 H40C 109.5
H40B C40 H40C 109.5
C42 C41 C43 110.5(2)
C42 C41 Si37 114.84(16)
C43 C41 Si37 111.71(17)
C42 C41 H41 106.4
C43 C41 H41 106.4
Si37 C41 H41 106.4
C41 C42 H42A 109.5
C41 C42 H42B 109.5
H42A C42 H42B 109.5
C41 C42 H42C 109.5
H42A C42 H42C 109.5
H42B C42 H42C 109.5
C41 C43 H43A 109.5
C41 C43 H43B 109.5
H43A C43 H43B 109.5
C41 C43 H43C 109.5
H43A C43 H43C 109.5
H43B C43 H43C 109.5
C45 C44 C46 111.1(2)
C45 C44 Si37 112.60(16)
C46 C44 Si37 113.76(17)
C45 C44 H44 106.3
C46 C44 H44 106.3
Si37 C44 H44 106.3
C44 C45 H45A 109.5
C44 C45 H45B 109.5
H45A C45 H45B 109.5
C44 C45 H45C 109.5
H45A C45 H45C 109.5
H45B C45 H45C 109.5
C44 C46 H46A 109.5
C44 C46 H46B 109.5
H46A C46 H46B 109.5
C44 C46 H46C 109.5
H46A C46 H46C 109.5
H46B C46 H46C 109.5
C48 C47 C5 176.1(2)
C47 C48 Si4A 179.7(3)
C47 C48 Si49 176.6(3)
Si4A C48 Si49 3.3(4)
C52 C50 C51 108.9(2)
C52 C50 Si4A 111.6(3)
C51 C50 Si4A 112.8(3)
C52 C50 Si49 114.7(2)
C51 C50 Si49 110.6(2)
Si4A C50 Si49 3.2(4)
C52 C50 H50 107.4
C51 C50 H50 107.4
Si4A C50 H50 108.4
Si49 C50 H50 107.4
C50 C51 H51A 109.5
C50 C51 H51B 109.5
H51A C51 H51B 109.5
C50 C51 H51C 109.5
H51A C51 H51C 109.5
H51B C51 H51C 109.5
C50 C52 H52A 109.5
C50 C52 H52B 109.5
H52A C52 H52B 109.5
C50 C52 H52C 109.5
H52A C52 H52C 109.5
H52B C52 H52C 109.5
C54 C53 C55 109.3(3)
C54 C53 Si49 106.9(3)
C55 C53 Si49 109.2(3)
C54 C53 H53 110.4
C55 C53 H53 110.4
Si49 C53 H53 110.4
C55A C53A C54 105.4(4)
C55A C53A Si4A 116.8(4)
C54 C53A Si4A 114.2(4)
C55A C53A H53A 106.6
C54 C53A H53A 106.6
Si4A C53A H53A 106.6
C53 C54 C53A 32.3(2)
C53 C54 H54A 109.5
C53A C54 H54A 121.4
C53 C54 H54B 109.5
C53A C54 H54B 123.1
H54A C54 H54B 109.5
C53 C54 H54C 109.5
C53A C54 H54C 77.2
H54A C54 H54C 109.5
H54B C54 H54C 109.5
C53 C54 H54D 78.7
C53A C54 H54D 109.5
H54A C54 H54D 53.0
H54B C54 H54D 81.0
H54C C54 H54D 162.5
C53 C54 H54E 112.4
C53A C54 H54E 109.5
H54A C54 H54E 129.1
H54B C54 H54E 28.6
H54C C54 H54E 82.3
H54D C54 H54E 109.5
C53 C54 H54F 131.3
C53A C54 H54F 109.5
H54A C54 H54F 56.6
H54B C54 H54F 119.2
H54C C54 H54F 53.3
H54D C54 H54F 109.5
H54E C54 H54F 109.5
C53A C55A H55D 109.5
C53A C55A H55E 109.5
H55D C55A H55E 109.5
C53A C55A H55F 109.5
H55D C55A H55F 109.5
H55E C55A H55F 109.5
C58 C56 C57 110.4(4)
C58 C56 Si49 113.2(4)
C57 C56 Si49 113.1(4)
C58 C56 H56 106.6
C57 C56 H56 106.6
Si49 C56 H56 106.6
C57A C56A C58A 108.5(4)
C57A C56A Si4A 112.0(4)
C58A C56A Si4A 113.4(4)
C57A C56A H56A 107.6
C58A C56A H56A 107.6
Si4A C56A H56A 107.6
C56A C57A H57D 109.5
C56A C57A H57E 109.5
H57D C57A H57E 109.5
C56A C57A H57F 109.5
H57D C57A H57F 109.5
H57E C57A H57F 109.5
C56A C58A H58D 109.5
C56A C58A H58E 109.5
H58D C58A H58E 109.5
C56A C58A H58F 109.5
H58D C58A H58F 109.5
H58E C58A H58F 109.5

loop_
_geom_bond_atom_site_label_1
_geom_bond_atom_site_label_2
_geom_bond_distance
Si13 C12 1.844(2)
Si13 C17 1.874(3)
Si13 C14 1.879(2)
Si13 C20 1.884(3)
Si25 C24 1.845(2)
Si25 C32 1.872(2)
Si25 C29 1.877(2)
Si25 C26 1.885(2)
Si37 C36 1.855(2)
Si37 C44 1.875(2)
Si37 C41 1.875(2)
Si37 C38 1.881(2)
Si4A C50 1.843(7)
Si4A C48 1.844(7)
Si4A C53A 1.858(9)
Si4A C56A 1.961(8)
Si49 C56 1.804(6)
Si49 C48 1.856(5)
Si49 C50 1.869(4)
Si49 C53 1.936(7)
N8 C7 1.137(3)
N10 C9 1.134(3)
C1 C6 1.356(3)
C1 C2 1.466(3)
C1 C5 1.472(3)
C2 C3 1.366(3)
C2 C11 1.413(3)
C3 C23 1.406(3)
C3 C4 1.477(3)
C4 C5 1.367(3)
C4 C35 1.415(3)
C5 C47 1.416(3)
C6 C7 1.439(3)
C6 C9 1.444(3)
C11 C12 1.209(3)
C14 C16 1.517(4)
C14 C15 1.530(4)
C14 H14 1.0800
C15 H15A 1.0800
C15 H15B 1.0800
C15 H15C 1.0800
C16 H16A 1.0800
C16 H16B 1.0800
C16 H16C 1.0800
C17 C19 1.515(4)
C17 C18 1.532(3)
C17 H17 1.0800
C18 H18A 1.0800
C18 H18B 1.0800
C18 H18C 1.0800
C19 H19A 1.0800
C19 H19B 1.0800
C19 H19C 1.0800
C20 C21 1.499(4)
C20 C22 1.510(4)
C20 H20 1.0800
C21 H21A 1.0800
C21 H21B 1.0800
C21 H21C 1.0800
C22 H22A 1.0800
C22 H22B 1.0800
C22 H22C 1.0800
C23 C24 1.205(3)
C26 C27 1.532(4)
C26 C28 1.533(4)
C26 H26 1.0800
C27 H27A 1.0800
C27 H27B 1.0800
C27 H27C 1.0800
C28 H28A 1.0800
C28 H28B 1.0800
C28 H28C 1.0800
C29 C30 1.529(4)
C29 C31 1.531(3)
C29 H29 1.0800
C30 H30A 1.0800
C30 H30B 1.0800
C30 H30C 1.0800
C31 H31A 1.0800
C31 H31B 1.0800
C31 H31C 1.0800
C32 C33 1.529(3)
C32 C34 1.541(3)
C32 H32 1.0800
C33 H33A 1.0800
C33 H33B 1.0800
C33 H33C 1.0800
C34 H34A 1.0800
C34 H34B 1.0800
C34 H34C 1.0800
C35 C36 1.205(3)
C38 C39 1.517(4)
C38 C40 1.541(4)
C38 H38 1.0800
C39 H39A 1.0800
C39 H39B 1.0800
C39 H39C 1.0800
C40 H40A 1.0800
C40 H40B 1.0800
C40 H40C 1.0800
C41 C42 1.529(4)
C41 C43 1.540(3)
C41 H41 1.0800
C42 H42A 1.0800
C42 H42B 1.0800
C42 H42C 1.0800
C43 H43A 1.0800
C43 H43B 1.0800
C43 H43C 1.0800
C44 C45 1.529(3)
C44 C46 1.544(3)
C44 H44 1.0800
C45 H45A 1.0800
C45 H45B 1.0800
C45 H45C 1.0800
C46 H46A 1.0800
C46 H46B 1.0800
C46 H46C 1.0800
C47 C48 1.204(3)
C50 C52 1.519(4)
C50 C51 1.533(4)
C50 H50 1.0800
C51 H51A 1.0800
C51 H51B 1.0800
C51 H51C 1.0800
C52 H52A 1.0800
C52 H52B 1.0800
C52 H52C 1.0800
C53 C54 1.537(4)
C53 C55 1.574(7)
C53 H53 1.0800
C53A C55A 1.520(8)
C53A C54 1.570(6)
C53A H53A 1.0800
C54 H54A 0.9800
C54 H54B 0.9800
C54 H54C 0.9800
C54 H54D 0.9800
C54 H54E 0.9800
C54 H54F 0.9800
C55 H55A 1.0800
C55 H55B 1.0800
C55 H55C 1.0800
C55A H55D 1.0800
C55A H55E 1.0800
C55A H55F 1.0800
C56 C58 1.512(8)
C56 C57 1.535(7)
C56 H56 1.0800
C56A C57A 1.527(7)
C56A C58A 1.547(7)
C56A H56A 1.0800
C57 H57A 1.0800
C57 H57B 1.0800
C57 H57C 1.0800
C57A H57D 1.0800
C57A H57E 1.0800
C57A H57F 1.0800
C58 H58A 1.0800
C58 H58B 1.0800
C58 H58C 1.0800
C58A H58D 1.0800
C58A H58E 1.0800
C58A H58F 1.0800

loop_
_geom_torsion_atom_site_label_1
_geom_torsion_atom_site_label_2
_geom_torsion_atom_site_label_3
_geom_torsion_atom_site_label_4
_geom_torsion
C6 C1 C2 C3 -175.9(2)
C5 C1 C2 C3 1.8(2)
C6 C1 C2 C11 1.0(3)
C5 C1 C2 C11 178.69(19)
C11 C2 C3 C23 3.9(3)
C1 C2 C3 C23 -179.23(19)
C11 C2 C3 C4 -177.47(18)
C1 C2 C3 C4 -0.6(2)
C2 C3 C4 C5 -1.0(2)
C23 C3 C4 C5 177.69(19)
C2 C3 C4 C35 177.05(18)
C23 C3 C4 C35 -4.3(3)
C35 C4 C5 C47 9.3(3)
C3 C4 C5 C47 -172.77(19)
C35 C4 C5 C1 -175.82(19)
C3 C4 C5 C1 2.1(2)
C6 C1 C5 C4 175.2(2)
C2 C1 C5 C4 -2.4(2)
C6 C1 C5 C47 -9.9(3)
C2 C1 C5 C47 172.44(19)
C2 C1 C6 C7 169.8(2)
C5 C1 C6 C7 -7.4(3)
C2 C1 C6 C9 -7.9(3)
C5 C1 C6 C9 174.8(2)
C1 C6 C7 N8 -143(2)
C9 C6 C7 N8 35(2)
C1 C6 C9 N10 -164(3)
C7 C6 C9 N10 18(3)
C3 C2 C11 C12 53(9)
C1 C2 C11 C12 -123(9)
C2 C11 C12 Si13 25(22)
C17 Si13 C12 C11 133(15)
C14 Si13 C12 C11 16(15)
C20 Si13 C12 C11 -101(15)
C12 Si13 C14 C16 -64.9(2)
C17 Si13 C14 C16 179.47(19)
C20 Si13 C14 C16 47.8(2)
C12 Si13 C14 C15 58.97(19)
C17 Si13 C14 C15 -56.6(2)
C20 Si13 C14 C15 171.70(18)
C12 Si13 C17 C19 52.3(2)
C14 Si13 C17 C19 167.5(2)
C20 Si13 C17 C19 -65.3(3)
C12 Si13 C17 C18 -178.5(2)
C14 Si13 C17 C18 -63.2(2)
C20 Si13 C17 C18 64.0(2)
C12 Si13 C20 C21 167.8(2)
C17 Si13 C20 C21 -73.0(3)
C14 Si13 C20 C21 53.4(3)
C12 Si13 C20 C22 -55.7(3)
C17 Si13 C20 C22 63.5(3)
C14 Si13 C20 C22 -170.1(2)
C2 C3 C23 C24 47(5)
C4 C3 C23 C24 -131(5)
C3 C23 C24 Si25 -33(6)
C32 Si25 C24 C23 -161.9(17)
C29 Si25 C24 C23 -37.5(17)
C26 Si25 C24 C23 79.2(17)
C24 Si25 C26 C27 -65.8(2)
C32 Si25 C26 C27 176.94(18)
C29 Si25 C26 C27 46.0(2)
C24 Si25 C26 C28 57.3(2)
C32 Si25 C26 C28 -59.9(2)
C29 Si25 C26 C28 169.15(18)
C24 Si25 C29 C30 -67.0(2)
C32 Si25 C29 C30 52.0(2)
C26 Si25 C29 C30 179.97(18)
C24 Si25 C29 C31 164.6(2)
C32 Si25 C29 C31 -76.5(2)
C26 Si25 C29 C31 51.5(2)
C24 Si25 C32 C33 44.0(2)
C29 Si25 C32 C33 -72.4(2)
C26 Si25 C32 C33 159.62(19)
C24 Si25 C32 C34 171.42(18)
C29 Si25 C32 C34 54.9(2)
C26 Si25 C32 C34 -73.0(2)
C5 C4 C35 C36 117(3)
C3 C4 C35 C36 -61(3)
C4 C35 C36 Si37 -49(4)
C44 Si37 C36 C35 25(2)
C41 Si37 C36 C35 148(2)
C38 Si37 C36 C35 -93(2)
C36 Si37 C38 C39 62.51(19)
C44 Si37 C38 C39 -50.7(2)
C41 Si37 C38 C39 178.88(17)
C36 Si37 C38 C40 -60.5(2)
C44 Si37 C38 C40 -173.73(17)
C41 Si37 C38 C40 55.8(2)
C36 Si37 C41 C42 -43.8(2)
C44 Si37 C41 C42 73.1(2)
C38 Si37 C41 C42 -158.97(18)
C36 Si37 C41 C43 -170.71(17)
C44 Si37 C41 C43 -53.8(2)
C38 Si37 C41 C43 74.2(2)
C36 Si37 C44 C45 71.20(18)
C41 Si37 C44 C45 -47.2(2)
C38 Si37 C44 C45 -175.25(16)
C36 Si37 C44 C46 -161.26(18)
C41 Si37 C44 C46 80.4(2)
C38 Si37 C44 C46 -47.7(2)
C4 C5 C47 C48 79(3)
C1 C5 C47 C48 -95(3)
C5 C47 C48 Si4A 32(72)
C5 C47 C48 Si49 84(5)
C50 Si4A C48 C47 160(100)
C53A Si4A C48 C47 29(72)
C56A Si4A C48 C47 -85(72)
C50 Si4A C48 Si49 105(5)
C53A Si4A C48 Si49 -27(5)
C56A Si4A C48 Si49 -140(5)
C56 Si49 C48 C47 -117(3)
C50 Si49 C48 C47 113(3)
C53 Si49 C48 C47 2(4)
C56 Si49 C48 Si4A 60(5)
C50 Si49 C48 Si4A -71(5)
C53 Si49 C48 Si4A 178(100)
C48 Si4A C50 C52 69.7(4)
C53A Si4A C50 C52 -165.6(4)
C56A Si4A C50 C52 -42.6(4)
C48 Si4A C50 C51 -53.2(5)
C53A Si4A C50 C51 71.4(5)
C56A Si4A C50 C51 -165.6(3)
C48 Si4A C50 Si49 -99(6)
C53A Si4A C50 Si49 25(6)
C56A Si4A C50 Si49 148(6)
C56 Si49 C50 C52 -63.4(4)
C48 Si49 C50 C52 65.3(3)
C53 Si49 C50 C52 177.3(2)
C56 Si49 C50 C51 173.0(3)
C48 Si49 C50 C51 -58.4(3)
C53 Si49 C50 C51 53.6(3)
C56 Si49 C50 Si4A -52(6)
C48 Si49 C50 Si4A 76(6)
C53 Si49 C50 Si4A -172(6)
C56 Si49 C53 C54 -49.2(3)
C48 Si49 C53 C54 -171.8(2)
C50 Si49 C53 C54 76.3(3)
C56 Si49 C53 C55 69.0(4)
C48 Si49 C53 C55 -53.6(4)
C50 Si49 C53 C55 -165.5(3)
C50 Si4A C53A C55A -97.7(6)
C48 Si4A C53A C55A 26.7(6)
C56A Si4A C53A C55A 138.8(5)
C50 Si4A C53A C54 25.8(6)
C48 Si4A C53A C54 150.2(4)
C56A Si4A C53A C54 -97.7(5)
C55 C53 C54 C53A -59.4(5)
Si49 C53 C54 C53A 58.8(5)
C55A C53A C54 C53 48.7(5)
Si4A C53A C54 C53 -80.8(5)
C48 Si49 C56 C58 -27.9(6)
C50 Si49 C56 C58 96.9(5)
C53 Si49 C56 C58 -145.6(4)
C48 Si49 C56 C57 -154.3(4)
C50 Si49 C56 C57 -29.5(6)
C53 Si49 C56 C57 87.9(4)
C50 Si4A C56A C57A -75.9(5)
C48 Si4A C56A C57A 169.7(4)
C53A Si4A C56A C57A 55.1(5)
C50 Si4A C56A C58A 160.9(4)
C48 Si4A C56A C58A 46.4(5)
C53A Si4A C56A C58A -68.1(5)
